data_4001871
loop_
_publ_author_name
'Fulfer, Bradford W.'
'McAlpin, Jacob D.'
'Engelkemier, Joshua'
'McCandless, Gregory T.'
'Prestigiacomo, Joseph'
'Stadler, Shane'
'Fredrickson, Daniel C.'
'Chan, Julia Y.'

_publ_section_title
;
 Filling in the Holes: Structural and Magnetic Properties of the Chemical
 Pressure Stabilized LnMnxGa3(Ln = Ho--Tm;x&lt; 0.15)
;
_journal_issue 2
_journal_name_full 'Chemistry of Materials'
_journal_page_first 1170
_journal_paper_doi 10.1021/cm4035424
_journal_volume 26
_journal_year 2014
_chemical_formula_sum 'Ga3 Mn0.05 Tm'
_chemical_formula_weight 380.84
_chemical_name_systematic
;
 ?
;
_space_group_IT_number 221
_symmetry_space_group_name_Hall '-P 4 2 3'
_symmetry_space_group_name_H-M 'P m -3 m'
_atom_sites_solution_primary direct
_atom_sites_solution_secondary difmap
_audit_creation_method SHELXL-97
_cell_angle_alpha 90.00
_cell_angle_beta 90.00
_cell_angle_gamma 90.00
_cell_formula_units_Z 1
_cell_length_a 4.2085(4)
_cell_length_b 4.2085(4)
_cell_length_c 4.2085(4)
_cell_measurement_temperature 300(2)
_cell_volume 74.539(12)
_computing_structure_refinement 'SHELXL-97 (Sheldrick, 2008)'
_diffrn_ambient_temperature 300(2)
_diffrn_measured_fraction_theta_full 1.000
_diffrn_measured_fraction_theta_max 1.000
_diffrn_radiation_monochromator graphite
_diffrn_radiation_source 'fine-focus sealed tube'
_diffrn_radiation_type MoK\a
_diffrn_radiation_wavelength 0.71073
_diffrn_reflns_av_R_equivalents 0.0455
_diffrn_reflns_av_sigmaI/netI 0.0237
_diffrn_reflns_limit_h_max 5
_diffrn_reflns_limit_h_min -6
_diffrn_reflns_limit_k_max 6
_diffrn_reflns_limit_k_min -5
_diffrn_reflns_limit_l_max 6
_diffrn_reflns_limit_l_min 0
_diffrn_reflns_number 456
_diffrn_reflns_theta_full 30.91
_diffrn_reflns_theta_max 30.91
_diffrn_reflns_theta_min 4.84
_exptl_absorpt_coefficient_mu 56.147
_exptl_absorpt_correction_T_max 0.0710
_exptl_absorpt_correction_T_min 0.0434
_exptl_absorpt_correction_type multi-scan
_exptl_crystal_density_diffrn 8.484
_exptl_crystal_density_method 'not measured'
_exptl_crystal_F_000 163
_exptl_crystal_size_max 0.15
_exptl_crystal_size_mid 0.10
_exptl_crystal_size_min 0.10
_refine_diff_density_max 0.579
_refine_diff_density_min -0.596
_refine_diff_density_rms 0.173
_refine_ls_extinction_coef 0.046(4)
_refine_ls_extinction_expression Fc^*^=kFc[1+0.001xFc^2^\l^3^/sin(2\q)]^-1/4^
_refine_ls_extinction_method SHELXL
_refine_ls_goodness_of_fit_ref 1.140
_refine_ls_matrix_type full
_refine_ls_number_parameters 7
_refine_ls_number_reflns 42
_refine_ls_number_restraints 0
_refine_ls_restrained_S_all 1.140
_refine_ls_R_factor_all 0.0087
_refine_ls_R_factor_gt 0.0087
_refine_ls_shift/su_max 0.000
_refine_ls_shift/su_mean 0.000
_refine_ls_structure_factor_coef Fsqd
_refine_ls_weighting_details 'calc w=1/[\s^2^(Fo^2^)+(0.0000P)^2^+0.0202P] where P=(Fo^2^+2Fc^2^)/3'
_refine_ls_weighting_scheme calc
_refine_ls_wR_factor_gt 0.0152
_refine_ls_wR_factor_ref 0.0152
_reflns_number_gt 42
_reflns_number_total 42
_reflns_threshold_expression >2\s(I)
_cod_data_source_file cm4035424_si_001.cif
_cod_data_source_block mo_bwf127_0m
_cod_database_code 4001871

loop_
_symmetry_equiv_pos_as_xyz
'x, y, z'
'-x, -y, z'
'-x, y, -z'
'x, -y, -z'
'z, x, y'
'z, -x, -y'
'-z, -x, y'
'-z, x, -y'
'y, z, x'
'-y, z, -x'
'y, -z, -x'
'-y, -z, x'
'y, x, -z'
'-y, -x, -z'
'y, -x, z'
'-y, x, z'
'x, z, -y'
'-x, z, y'
'-x, -z, -y'
'x, -z, y'
'z, y, -x'
'z, -y, x'
'-z, y, x'
'-z, -y, -x'
'-x, -y, -z'
'x, y, -z'
'x, -y, z'
'-x, y, z'
'-z, -x, -y'
'-z, x, y'
'z, x, -y'
'z, -x, y'
'-y, -z, -x'
'y, -z, x'
'-y, z, x'
'y, z, -x'
'-y, -x, z'
'y, x, z'
'-y, x, -z'
'y, -x, -z'
'-x, -z, y'
'x, -z, -y'
'x, z, y'
'-x, z, -y'
'-z, -y, x'
'-z, y, -x'
'z, -y, -x'
'z, y, x'

loop_
_atom_site_label
_atom_site_type_symbol
_atom_site_fract_x
_atom_site_fract_y
_atom_site_fract_z
_atom_site_U_iso_or_equiv
_atom_site_adp_type
_atom_site_occupancy
_atom_site_symmetry_multiplicity
_atom_site_calc_flag
_atom_site_refinement_flags
Tm Tm 0.0000 0.0000 0.0000 0.00578(15) Uani 1 48 d S
Ga Ga 0.0000 0.5000 0.5000 0.01276(19) Uani 1 16 d S
Mn Mn 0.5000 0.5000 0.5000 0.010(8) Uani 0.049(8) 48 d SP

loop_
_atom_site_aniso_label
_atom_site_aniso_U_11
_atom_site_aniso_U_22
_atom_site_aniso_U_33
_atom_site_aniso_U_23
_atom_site_aniso_U_13
_atom_site_aniso_U_12
Tm 0.00578(15) 0.00578(15) 0.00578(15) 0.000 0.000 0.000
Ga 0.0237(3) 0.00727(19) 0.00727(19) 0.000 0.000 0.000
Mn 0.010(8) 0.010(8) 0.010(8) 0.000 0.000 0.000

loop_
_atom_type_symbol
_atom_type_description
_atom_type_scat_dispersion_real
_atom_type_scat_dispersion_imag
_atom_type_scat_source
Mn Mn 0.3368 0.7283 'International Tables Vol C Tables 4.2.6.8 and 6.1.1.4'
Ga Ga 0.2307 1.6083 'International Tables Vol C Tables 4.2.6.8 and 6.1.1.4'
Tm Tm -0.3139 5.2483 'International Tables Vol C Tables 4.2.6.8 and 6.1.1.4'

loop_
_geom_angle_atom_site_label_1
_geom_angle_atom_site_label_2
_geom_angle_atom_site_label_3
_geom_angle
_geom_angle_site_symmetry_1
_geom_angle_site_symmetry_3
Ga Tm Ga 60.0 9 .
Ga Tm Ga 120.0 9 1_544
Ga Tm Ga 180.0 . 1_544
Ga Tm Ga 180.0 9 9_445
Ga Tm Ga 120.0 . 9_445
Ga Tm Ga 60.0 1_544 9_445
Ga Tm Ga 60.0 9 5
Ga Tm Ga 60.0 . 5
Ga Tm Ga 120.0 1_544 5
Ga Tm Ga 120.0 9_445 5
Ga Tm Ga 120.0 9 5_454
Ga Tm Ga 120.0 . 5_454
Ga Tm Ga 60.0 1_544 5_454
Ga Tm Ga 60.0 9_445 5_454
Ga Tm Ga 180.0 5 5_454
Ga Tm Ga 60.0 9 1_554
Ga Tm Ga 90.0 . 1_554
Ga Tm Ga 90.0 1_544 1_554
Ga Tm Ga 120.0 9_445 1_554
Ga Tm Ga 120.0 5 1_554
Ga Tm Ga 60.0 5_454 1_554
Ga Tm Ga 120.0 9 5_455
Ga Tm Ga 60.0 . 5_455
Ga Tm Ga 120.0 1_544 5_455
Ga Tm Ga 60.0 9_445 5_455
Ga Tm Ga 90.0 5 5_455
Ga Tm Ga 90.0 5_454 5_455
Ga Tm Ga 120.0 1_554 5_455
Ga Tm Ga 60.0 9 5_554
Ga Tm Ga 120.0 . 5_554
Ga Tm Ga 60.0 1_544 5_554
Ga Tm Ga 120.0 9_445 5_554
Ga Tm Ga 90.0 5 5_554
Ga Tm Ga 90.0 5_454 5_554
Ga Tm Ga 60.0 1_554 5_554
Ga Tm Ga 180.0 5_455 5_554
Ga Tm Ga 120.0 9 1_545
Ga Tm Ga 90.0 . 1_545
Ga Tm Ga 90.0 1_544 1_545
Ga Tm Ga 60.0 9_445 1_545
Ga Tm Ga 60.0 5 1_545
Ga Tm Ga 120.0 5_454 1_545
Ga Tm Ga 180.0 1_554 1_545
Ga Tm Ga 60.0 5_455 1_545
Ga Tm Ga 120.0 5_554 1_545
Ga Tm Ga 90.0 9 9_545
Ga Tm Ga 120.0 . 9_545
Ga Tm Ga 60.0 1_544 9_545
Ga Tm Ga 90.0 9_445 9_545
Ga Tm Ga 60.0 5 9_545
Ga Tm Ga 120.0 5_454 9_545
Ga Tm Ga 120.0 1_554 9_545
Ga Tm Ga 120.0 5_455 9_545
Ga Tm Ga 60.0 5_554 9_545
Ga Tm Ga 60.0 1_545 9_545
Ga Tm Ga 90.0 9 9_455
Ga Tm Ga 60.0 . 9_455
Ga Tm Ga 120.0 1_544 9_455
Ga Tm Ga 90.0 9_445 9_455
Ga Tm Ga 120.0 5 9_455
Ga Tm Ga 60.0 5_454 9_455
Ga Tm Ga 60.0 1_554 9_455
Ga Tm Ga 60.0 5_455 9_455
Ga Tm Ga 120.0 5_554 9_455
Ga Tm Ga 120.0 1_545 9_455
Ga Tm Ga 180.0 9_545 9_455
Mn Ga Mn 180.0 1_455 .
Mn Ga Tm 90.0 1_455 .
Mn Ga Tm 90.0 . .
Mn Ga Ga 135.0 1_455 9_556
Mn Ga Ga 45.0 . 9_556
Tm Ga Ga 120.0 . 9_556
Mn Ga Ga 45.0 1_455 9_455
Mn Ga Ga 135.0 . 9_455
Tm Ga Ga 60.0 . 9_455
Ga Ga Ga 180.0 9_556 9_455
Mn Ga Tm 90.0 1_455 1_566
Mn Ga Tm 90.0 . 1_566
Tm Ga Tm 180.0 . 1_566
Ga Ga Tm 60.0 9_556 1_566
Ga Ga Tm 120.0 9_455 1_566
Mn Ga Ga 45.0 1_455 5_455
Mn Ga Ga 135.0 . 5_455
Tm Ga Ga 60.0 . 5_455
Ga Ga Ga 120.0 9_556 5_455
Ga Ga Ga 60.0 9_455 5_455
Tm Ga Ga 120.0 1_566 5_455
Mn Ga Ga 135.0 1_455 5_565
Mn Ga Ga 45.0 . 5_565
Tm Ga Ga 120.0 . 5_565
Ga Ga Ga 60.0 9_556 5_565
Ga Ga Ga 120.0 9_455 5_565
Tm Ga Ga 60.0 1_566 5_565
Ga Ga Ga 180.0 5_455 5_565
Mn Ga Tm 90.0 1_455 1_565
Mn Ga Tm 90.0 . 1_565
Tm Ga Tm 90.0 . 1_565
Ga Ga Tm 120.0 9_556 1_565
Ga Ga Tm 60.0 9_455 1_565
Tm Ga Tm 90.0 1_566 1_565
Ga Ga Tm 120.0 5_455 1_565
Ga Ga Tm 60.0 5_565 1_565
Mn Ga Ga 45.0 1_455 5_465
Mn Ga Ga 135.0 . 5_465
Tm Ga Ga 120.0 . 5_465
Ga Ga Ga 120.0 9_556 5_465
Ga Ga Ga 60.0 9_455 5_465
Tm Ga Ga 60.0 1_566 5_465
Ga Ga Ga 90.0 5_455 5_465
Ga Ga Ga 90.0 5_565 5_465
Tm Ga Ga 60.0 1_565 5_465
Mn Ga Ga 135.0 1_455 5
Mn Ga Ga 45.0 . 5
Tm Ga Ga 60.0 . 5
Ga Ga Ga 60.0 9_556 5
Ga Ga Ga 120.0 9_455 5
Tm Ga Ga 120.0 1_566 5
Ga Ga Ga 90.0 5_455 5
Ga Ga Ga 90.0 5_565 5
Tm Ga Ga 120.0 1_565 5
Ga Ga Ga 180.0 5_465 5
Mn Ga Ga 135.0 1_455 9
Mn Ga Ga 45.0 . 9
Tm Ga Ga 60.0 . 9
Ga Ga Ga 90.0 9_556 9
Ga Ga Ga 90.0 9_455 9
Tm Ga Ga 120.0 1_566 9
Ga Ga Ga 120.0 5_455 9
Ga Ga Ga 60.0 5_565 9
Tm Ga Ga 60.0 1_565 9
Ga Ga Ga 120.0 5_465 9
Ga Ga Ga 60.0 5 9
Ga Mn Ga 90.0 9_556 .
Ga Mn Ga 90.0 9_556 1_655
Ga Mn Ga 180.0 . 1_655
Ga Mn Ga 90.0 9_556 5
Ga Mn Ga 90.0 . 5
Ga Mn Ga 90.0 1_655 5
Ga Mn Ga 90.0 9_556 5_565
Ga Mn Ga 90.0 . 5_565
Ga Mn Ga 90.0 1_655 5_565
Ga Mn Ga 180.0 5 5_565
Ga Mn Ga 180.0 9_556 9
Ga Mn Ga 90.0 . 9
Ga Mn Ga 90.0 1_655 9
Ga Mn Ga 90.0 5 9
Ga Mn Ga 90.0 5_565 9

loop_
_geom_bond_atom_site_label_1
_geom_bond_atom_site_label_2
_geom_bond_distance
_geom_bond_site_symmetry_2
Tm Ga 2.9759(3) 9
Tm Ga 2.9759(3) .
Tm Ga 2.9759(3) 1_544
Tm Ga 2.9759(3) 9_445
Tm Ga 2.9759(3) 5
Tm Ga 2.9759(3) 5_454
Tm Ga 2.9759(3) 1_554
Tm Ga 2.9759(3) 5_455
Tm Ga 2.9759(3) 5_554
Tm Ga 2.9759(3) 1_545
Tm Ga 2.9759(3) 9_545
Tm Ga 2.9759(3) 9_455
Ga Mn 2.1042(2) 1_455
Ga Mn 2.1042(2) .
Ga Ga 2.9759(3) 9_556
Ga Ga 2.9759(3) 9_455
Ga Tm 2.9759(3) 1_566
Ga Ga 2.9759(3) 5_455
Ga Ga 2.9759(3) 5_565
Ga Tm 2.9759(3) 1_565
Ga Ga 2.9759(3) 5_465
Ga Ga 2.9759(3) 5
Ga Ga 2.9759(3) 9
Mn Ga 2.1042(2) 9_556
Mn Ga 2.1043(2) 1_655
Mn Ga 2.1042(2) 5
Mn Ga 2.1042(2) 5_565
Mn Ga 2.1042(2) 9
